data_2226725
loop_
_publ_author_name
'Ali, Yousaf'
'Yu, Peng'
'Hua, Erbing'
'Rui, Guo'
'Qi, Sun'

_publ_section_title
;
 (<i>E</i>)-2-(2-Furylmethylidene)-2,3-dihydro-1<i>H</i>-pyrrolizin-1-one
;
_journal_coeditor_code XU2760
_journal_issue 7
_journal_name_full 'Acta Crystallographica Section E'
_journal_page_first o1578
_journal_paper_doi 10.1107/S1600536810017939
_journal_volume 66
_journal_year 2010
_chemical_formula_iupac 'C12 H9 N O2'
_chemical_formula_moiety 'C12 H9 N O2'
_chemical_formula_sum 'C12 H9 N O2'
_chemical_formula_weight 199.20
_chemical_name_systematic
;
(<i>E</i>)-2-(2-Furylmethylidene)-2,3-dihydro-1<i>H</i>-pyrrolizin-1-one
;
_space_group_IT_number 14
_symmetry_cell_setting monoclinic
_symmetry_space_group_name_Hall '-P 2ybc'
_symmetry_space_group_name_H-M 'P 1 21/c 1'
_atom_sites_solution_hydrogens geom
_atom_sites_solution_primary direct
_atom_sites_solution_secondary difmap
_audit_creation_method SHELXL-97
_cell_angle_alpha 90.00
_cell_angle_beta 113.157(3)
_cell_angle_gamma 90.00
_cell_formula_units_Z 4
_cell_length_a 11.8170(16)
_cell_length_b 6.1242(6)
_cell_length_c 14.432(2)
_cell_measurement_reflns_used 2971
_cell_measurement_temperature 113(2)
_cell_measurement_theta_max 28.00
_cell_measurement_theta_min 1.50
_cell_volume 960.3(2)
_computing_cell_refinement 'CrystalClear (Rigaku, 2009)'
_computing_data_collection 'CrystalClear (Rigaku, 2009)'
_computing_data_reduction 'CrystalClear (Rigaku, 2009)'
_computing_molecular_graphics 'ORTEP-3 (Farrugia, 1997)'
_computing_publication_material 'publCIF (Westrip, 2010)'
_computing_structure_refinement 'SHELXL97 (Sheldrick, 2008)'
_computing_structure_solution 'SHELXS97 (Sheldrick, 2008)'
_diffrn_ambient_temperature 113(2)
_diffrn_measured_fraction_theta_full 0.993
_diffrn_measured_fraction_theta_max 0.993
_diffrn_measurement_device_type 'Rigaku Saturn724 CCD camera'
_diffrn_measurement_method \w
_diffrn_radiation_monochromator multilayer
_diffrn_radiation_source 'rotating anode'
_diffrn_radiation_type MoK\a
_diffrn_radiation_wavelength 0.71075
_diffrn_reflns_av_R_equivalents 0.0252
_diffrn_reflns_av_sigmaI/netI 0.0257
_diffrn_reflns_limit_h_max 15
_diffrn_reflns_limit_h_min -14
_diffrn_reflns_limit_k_max 7
_diffrn_reflns_limit_k_min -7
_diffrn_reflns_limit_l_max 18
_diffrn_reflns_limit_l_min -18
_diffrn_reflns_number 9348
_diffrn_reflns_theta_full 27.88
_diffrn_reflns_theta_max 27.88
_diffrn_reflns_theta_min 1.87
_diffrn_standards_decay_% 0
_diffrn_standards_interval_count 0
_diffrn_standards_interval_time 0
_diffrn_standards_number 0
_exptl_absorpt_coefficient_mu 0.095
_exptl_absorpt_correction_type none
_exptl_crystal_colour colourless
_exptl_crystal_density_diffrn 1.378
_exptl_crystal_density_method 'not measured'
_exptl_crystal_description prism
_exptl_crystal_F_000 416
_exptl_crystal_size_max 0.22
_exptl_crystal_size_mid 0.18
_exptl_crystal_size_min 0.12
_refine_diff_density_max 0.241
_refine_diff_density_min -0.230
_refine_ls_extinction_method none
_refine_ls_goodness_of_fit_ref 1.071
_refine_ls_hydrogen_treatment constr
_refine_ls_matrix_type full
_refine_ls_number_parameters 136
_refine_ls_number_reflns 2271
_refine_ls_number_restraints 0
_refine_ls_restrained_S_all 1.071
_refine_ls_R_factor_all 0.0445
_refine_ls_R_factor_gt 0.0359
_refine_ls_shift/su_max 0.001
_refine_ls_shift/su_mean 0.000
_refine_ls_structure_factor_coef Fsqd
_refine_ls_weighting_details 'calc w=1/[\s^2^(Fo^2^)+(0.0572P)^2^+0.0917P] where P=(Fo^2^+2Fc^2^)/3'
_refine_ls_weighting_scheme calc
_refine_ls_wR_factor_gt 0.0953
_refine_ls_wR_factor_ref 0.0997
_reflns_number_gt 1796
_reflns_number_total 2271
_reflns_threshold_expression I>2sigma(I)
_cod_data_source_file xu2760.cif
_cod_data_source_block I
_cod_original_sg_symbol_H-M 'P 21/c'
_cod_database_code 2226725
_cod_database_fobs_code 2226725

loop_
_symmetry_equiv_pos_as_xyz
'x, y, z'
'-x, y+1/2, -z+1/2'
'-x, -y, -z'
'x, -y-1/2, z-1/2'

loop_
_atom_site_type_symbol
_atom_site_label
_atom_site_fract_x
_atom_site_fract_y
_atom_site_fract_z
_atom_site_U_iso_or_equiv
_atom_site_adp_type
_atom_site_calc_flag
_atom_site_refinement_flags
_atom_site_occupancy
_atom_site_disorder_assembly
_atom_site_disorder_group
O O1 0.81898(7) 0.03138(13) 0.87581(6) 0.0268(2) Uani d . 1 . .
O O2 1.15722(7) 0.60788(13) 0.91369(6) 0.0239(2) Uani d . 1 . .
N N1 0.76145(8) 0.52826(15) 0.74753(7) 0.0190(2) Uani d . 1 . .
C C1 0.82061(10) 0.21177(18) 0.83928(8) 0.0190(2) Uani d . 1 . .
C C2 0.71886(10) 0.33225(17) 0.76750(8) 0.0187(2) Uani d . 1 . .
C C3 0.59277(10) 0.32408(19) 0.71216(8) 0.0219(3) Uani d . 1 . .
H H3 0.5387 0.2083 0.7110 0.026 Uiso calc R 1 . .
C C4 0.56100(11) 0.52063(19) 0.65837(9) 0.0254(3) Uani d . 1 . .
H H4 0.4806 0.5618 0.6133 0.030 Uiso calc R 1 . .
C C5 0.66732(10) 0.64550(18) 0.68219(8) 0.0229(3) Uani d . 1 . .
H H5 0.6725 0.7869 0.6571 0.027 Uiso calc R 1 . .
C C6 0.89436(10) 0.56200(19) 0.80194(8) 0.0209(2) Uani d . 1 . .
H H6A 0.9119 0.6913 0.8466 0.025 Uiso calc R 1 . .
H H6B 0.9363 0.5784 0.7550 0.025 Uiso calc R 1 . .
C C7 0.93162(10) 0.35275(17) 0.86190(8) 0.0182(2) Uani d . 1 . .
C C8 1.04282(10) 0.29109(18) 0.92790(8) 0.0194(2) Uani d . 1 . .
H H8 1.0468 0.1525 0.9586 0.023 Uiso calc R 1 . .
C C9 1.15627(10) 0.40818(18) 0.95782(8) 0.0197(2) Uani d . 1 . .
C C10 1.27159(10) 0.35966(18) 1.02555(8) 0.0221(3) Uani d . 1 . .
H H10 1.2959 0.2323 1.0662 0.026 Uiso calc R 1 . .
C C11 1.34842(10) 0.5362(2) 1.02364(8) 0.0238(3) Uani d . 1 . .
H H11 1.4342 0.5499 1.0626 0.029 Uiso calc R 1 . .
C C12 1.27594(10) 0.6803(2) 0.95590(8) 0.0247(3) Uani d . 1 . .
H H12 1.3037 0.8148 0.9396 0.030 Uiso calc R 1 . .

loop_
_atom_site_aniso_label
_atom_site_aniso_U_11
_atom_site_aniso_U_22
_atom_site_aniso_U_33
_atom_site_aniso_U_12
_atom_site_aniso_U_13
_atom_site_aniso_U_23
O1 0.0259(4) 0.0196(4) 0.0298(4) -0.0021(3) 0.0056(4) 0.0068(3)
O2 0.0229(4) 0.0244(4) 0.0219(4) -0.0043(3) 0.0061(3) 0.0043(3)
N1 0.0198(5) 0.0185(5) 0.0183(4) 0.0014(4) 0.0070(4) 0.0023(4)
C1 0.0218(6) 0.0175(5) 0.0178(5) -0.0001(4) 0.0079(4) -0.0011(4)
C2 0.0212(6) 0.0179(5) 0.0180(5) 0.0000(4) 0.0087(4) 0.0000(4)
C3 0.0206(6) 0.0244(6) 0.0208(5) 0.0000(4) 0.0082(4) -0.0007(4)
C4 0.0216(6) 0.0292(7) 0.0236(5) 0.0067(5) 0.0070(5) 0.0015(5)
C5 0.0256(6) 0.0204(6) 0.0218(5) 0.0066(5) 0.0084(5) 0.0044(4)
C6 0.0202(6) 0.0203(6) 0.0212(5) -0.0011(4) 0.0072(4) 0.0029(4)
C7 0.0203(6) 0.0177(5) 0.0174(5) -0.0001(4) 0.0083(4) 0.0002(4)
C8 0.0219(5) 0.0187(5) 0.0182(5) 0.0002(4) 0.0085(4) 0.0006(4)
C9 0.0227(6) 0.0192(5) 0.0186(5) -0.0001(4) 0.0095(4) 0.0002(4)
C10 0.0211(6) 0.0237(6) 0.0207(5) -0.0003(4) 0.0075(4) -0.0009(4)
C11 0.0198(6) 0.0297(6) 0.0217(5) -0.0037(5) 0.0078(4) -0.0036(5)
C12 0.0236(6) 0.0286(6) 0.0222(5) -0.0090(5) 0.0094(5) -0.0020(5)

loop_
_atom_type_symbol
_atom_type_description
_atom_type_scat_dispersion_real
_atom_type_scat_dispersion_imag
_atom_type_scat_source
C C 0.0033 0.0016 'International Tables Vol C Tables 4.2.6.8 and 6.1.1.4'
H H 0.0000 0.0000 'International Tables Vol C Tables 4.2.6.8 and 6.1.1.4'
N N 0.0061 0.0033 'International Tables Vol C Tables 4.2.6.8 and 6.1.1.4'
O O 0.0106 0.0060 'International Tables Vol C Tables 4.2.6.8 and 6.1.1.4'

loop_
_geom_angle_atom_site_label_1
_geom_angle_atom_site_label_2
_geom_angle_atom_site_label_3
_geom_angle_site_symmetry_1
_geom_angle_site_symmetry_3
_geom_angle
_geom_angle_publ_flag
C12 O2 C9 . . 105.97(9) ?
C5 N1 C2 . . 110.01(9) ?
C5 N1 C6 . . 135.57(10) ?
C2 N1 C6 . . 114.42(9) ?
O1 C1 C2 . . 128.24(10) ?
O1 C1 C7 . . 125.91(10) ?
C2 C1 C7 . . 105.85(9) ?
N1 C2 C3 . . 108.03(9) ?
N1 C2 C1 . . 109.05(9) ?
C3 C2 C1 . . 142.91(10) ?
C2 C3 C4 . . 106.33(10) ?
C2 C3 H3 . . 126.8 ?
C4 C3 H3 . . 126.8 ?
C5 C4 C3 . . 108.40(10) ?
C5 C4 H4 . . 125.8 ?
C3 C4 H4 . . 125.8 ?
N1 C5 C4 . . 107.23(10) ?
N1 C5 H5 . . 126.4 ?
C4 C5 H5 . . 126.4 ?
N1 C6 C7 . . 101.32(8) ?
N1 C6 H6A . . 111.5 ?
C7 C6 H6A . . 111.5 ?
N1 C6 H6B . . 111.5 ?
C7 C6 H6B . . 111.5 ?
H6A C6 H6B . . 109.3 ?
C8 C7 C1 . . 121.59(10) ?
C8 C7 C6 . . 129.04(10) ?
C1 C7 C6 . . 109.36(9) ?
C7 C8 C9 . . 127.96(11) ?
C7 C8 H8 . . 116.0 ?
C9 C8 H8 . . 116.0 ?
C10 C9 O2 . . 109.70(10) ?
C10 C9 C8 . . 131.50(11) ?
O2 C9 C8 . . 118.80(9) ?
C9 C10 C11 . . 106.69(10) ?
C9 C10 H10 . . 126.7 ?
C11 C10 H10 . . 126.7 ?
C12 C11 C10 . . 106.53(10) ?
C12 C11 H11 . . 126.7 ?
C10 C11 H11 . . 126.7 ?
C11 C12 O2 . . 111.11(10) ?
C11 C12 H12 . . 124.4 ?
O2 C12 H12 . . 124.4 ?

loop_
_geom_bond_atom_site_label_1
_geom_bond_atom_site_label_2
_geom_bond_site_symmetry_2
_geom_bond_distance
_geom_bond_publ_flag
O1 C1 . 1.2274(13) ?
O2 C12 . 1.3652(14) ?
O2 C9 . 1.3810(13) ?
N1 C5 . 1.3480(14) ?
N1 C2 . 1.3754(14) ?
N1 C6 . 1.4683(14) ?
C1 C2 . 1.4435(14) ?
C1 C7 . 1.4953(15) ?
C2 C3 . 1.3873(15) ?
C3 C4 . 1.4011(15) ?
C3 H3 . 0.9500 ?
C4 C5 . 1.3935(17) ?
C4 H4 . 0.9500 ?
C5 H5 . 0.9500 ?
C6 C7 . 1.5117(14) ?
C6 H6A . 0.9900 ?
C6 H6B . 0.9900 ?
C7 C8 . 1.3388(14) ?
C8 C9 . 1.4292(15) ?
C8 H8 . 0.9500 ?
C9 C10 . 1.3613(15) ?
C10 C11 . 1.4191(16) ?
C10 H10 . 0.9500 ?
C11 C12 . 1.3451(17) ?
C11 H11 . 0.9500 ?
C12 H12 . 0.9500 ?

loop_
_geom_hbond_atom_site_label_D
_geom_hbond_atom_site_label_H
_geom_hbond_atom_site_label_A
_geom_hbond_site_symmetry_A
_geom_hbond_distance_DH
_geom_hbond_distance_HA
_geom_hbond_distance_DA
_geom_hbond_angle_DHA
C6 H6A O1 1_565 0.99 2.47 3.3076(15) 142
C8 H8 O1 3_757 0.95 2.55 3.3096(14) 137
C10 H10 O1 3_757 0.95 2.46 3.1789(15) 133

loop_
_geom_torsion_atom_site_label_1
_geom_torsion_atom_site_label_2
_geom_torsion_atom_site_label_3
_geom_torsion_atom_site_label_4
_geom_torsion_site_symmetry_1
_geom_torsion_site_symmetry_2
_geom_torsion_site_symmetry_3
_geom_torsion_site_symmetry_4
_geom_torsion
_geom_torsion_publ_flag
C5 N1 C2 C3 . . . . 0.38(12) ?
C6 N1 C2 C3 . . . . 179.39(9) ?
C5 N1 C2 C1 . . . . -178.70(9) ?
C6 N1 C2 C1 . . . . 0.31(12) ?
O1 C1 C2 N1 . . . . 179.49(11) ?
C7 C1 C2 N1 . . . . -0.21(12) ?
O1 C1 C2 C3 . . . . 0.9(2) ?
C7 C1 C2 C3 . . . . -178.76(14) ?
N1 C2 C3 C4 . . . . 0.06(12) ?
C1 C2 C3 C4 . . . . 178.62(14) ?
C2 C3 C4 C5 . . . . -0.46(12) ?
C2 N1 C5 C4 . . . . -0.67(13) ?
C6 N1 C5 C4 . . . . -179.37(11) ?
C3 C4 C5 N1 . . . . 0.69(13) ?
C5 N1 C6 C7 . . . . 178.40(12) ?
C2 N1 C6 C7 . . . . -0.26(11) ?
O1 C1 C7 C8 . . . . -0.91(17) ?
C2 C1 C7 C8 . . . . 178.79(10) ?
O1 C1 C7 C6 . . . . -179.66(11) ?
C2 C1 C7 C6 . . . . 0.05(12) ?
N1 C6 C7 C8 . . . . -178.51(11) ?
N1 C6 C7 C1 . . . . 0.11(11) ?
C1 C7 C8 C9 . . . . -179.33(10) ?
C6 C7 C8 C9 . . . . -0.85(19) ?
C12 O2 C9 C10 . . . . 0.11(12) ?
C12 O2 C9 C8 . . . . -179.84(10) ?
C7 C8 C9 C10 . . . . 178.22(11) ?
C7 C8 C9 O2 . . . . -1.85(17) ?
O2 C9 C10 C11 . . . . -0.21(12) ?
C8 C9 C10 C11 . . . . 179.73(11) ?
C9 C10 C11 C12 . . . . 0.23(13) ?
C10 C11 C12 O2 . . . . -0.17(13) ?
C9 O2 C12 C11 . . . . 0.04(12) ?

loop_
_cod_related_entry_id
_cod_related_entry_database
_cod_related_entry_code
1 ChemSpider 24745103
